data_1522373
loop_
_publ_author_name
'Liang Jingkui'
'Xie Sishen'

_publ_section_title
;
 The structure of Ni Ga4 crystal - a new vacancy controlled gamma-brass
 phase
;
_journal_name_full 'Scientia Sinica, Serie A'
_journal_page_first 1305
_journal_page_last 1313
_journal_volume 26
_journal_year 1983
_chemical_formula_sum 'Ga3.76 Ni'
_space_group_IT_number 197
_symmetry_space_group_name_Hall 'I 2 2 3'
_symmetry_space_group_name_H-M 'I 2 3'
_cell_angle_alpha 90
_cell_angle_beta 90
_cell_angle_gamma 90
_cell_formula_units_Z 8
_cell_length_a 8.4295
_cell_length_b 8.4295
_cell_length_c 8.4295
_cell_volume 598.971
_citation_journal_id_ASTM SSASEA
_cod_data_source_file LiangJingkui_SSASEA_1983_262.cif
_cod_data_source_block Ga3.76Ni1
_cod_original_cell_volume 598.9705
_cod_original_formula_sum 'Ga3.76 Ni1'
_cod_database_code 1522373

loop_
_symmetry_equiv_pos_as_xyz
x,y,z
-x,-y,z
x,-y,-z
-x,y,-z
z,x,y
-z,-x,y
z,-x,-y
-z,x,-y
y,z,x
y,-z,-x
-y,z,-x
-y,-z,x
x+1/2,y+1/2,z+1/2
-x+1/2,-y+1/2,z+1/2
x+1/2,-y+1/2,-z+1/2
-x+1/2,y+1/2,-z+1/2
z+1/2,x+1/2,y+1/2
-z+1/2,-x+1/2,y+1/2
z+1/2,-x+1/2,-y+1/2
-z+1/2,x+1/2,-y+1/2
y+1/2,z+1/2,x+1/2
y+1/2,-z+1/2,-x+1/2
-y+1/2,z+1/2,-x+1/2
-y+1/2,-z+1/2,x+1/2

loop_
_atom_site_label
_atom_site_type_symbol
_atom_site_fract_x
_atom_site_fract_y
_atom_site_fract_z
_atom_site_occupancy
_atom_site_U_iso_or_equiv
Ga3 Ga 0.2518 0 0.5 0.94 0.0
Ga1 Ga 0.1688 0.1688 0.1688 0.94 0.0
Ga2 Ga 0.3542 0 0 0.94 0.0
Ni1 Ni 0.3345 0.3345 0.3345 1 0.0
